data_7701202
loop_
_publ_author_name
'Salazar-D\'iaz, J Jacobo'
'Mu\~noz-Hern\'andez, Miguel A'
'Rufino-Felipe, Ernesto'
'Flores-Alamo, Marcos'
'Ram\'irez-Sol\'is, Alejandro'
'Montiel-Palma, Virginia'

_publ_section_title
;
 Bi- and tridentate stannylphosphines and their coordination to low-valent
 platinum.
;
_journal_issue 42
_journal_name_full 'Dalton transactions (Cambridge, England : 2003)'
_journal_page_first 15896
_journal_page_last 15905
_journal_paper_doi 10.1039/c9dt03317c
_journal_volume 48
_journal_year 2019
_chemical_formula_moiety 'C40 H40 P2 Pt Sn'
_chemical_formula_sum 'C40 H40 P2 Pt Sn'
_chemical_formula_weight 896.44
_chemical_properties_physical Air-sensitive
_space_group_crystal_system monoclinic
_space_group_IT_number 14
_space_group_name_Hall '-P 2ybc'
_space_group_name_H-M_alt 'P 1 21/c 1'
_symmetry_space_group_name_Hall '-P 2ybc'
_symmetry_space_group_name_H-M 'P 1 21/c 1'
_atom_sites_solution_hydrogens geom
_atom_sites_solution_primary dual
_audit_creation_date 2018-05-02
_audit_creation_method
;
Olex2 1.2
(compiled 2018.04.26 svn.r3504 for OlexSys, GUI svn.r5492)
;
_audit_update_record
;
2019-04-13 deposited with the CCDC.    2019-09-19 downloaded from the CCDC.
;
_cell_angle_alpha 90
_cell_angle_beta 120.936(3)
_cell_angle_gamma 90
_cell_formula_units_Z 8
_cell_length_a 9.9322(2)
_cell_length_b 28.0658(3)
_cell_length_c 28.8753(6)
_cell_measurement_reflns_used 18519
_cell_measurement_temperature 99.99(11)
_cell_measurement_theta_max 29.1170
_cell_measurement_theta_min 2.7180
_cell_volume 6904.1(3)
_computing_cell_refinement 'CrysAlisPro 1.171.38.46 (Rigaku OD, 2015)'
_computing_data_collection 'CrysAlisPro 1.171.38.46 (Rigaku OD, 2015)'
_computing_data_reduction 'CrysAlisPro 1.171.38.46 (Rigaku OD, 2015)'
_computing_molecular_graphics 'Olex2 (Dolomanov et al., 2009)'
_computing_publication_material 'Olex2 (Dolomanov et al., 2009)'
_computing_structure_refinement 'ShelXL (Sheldrick, 2015)'
_computing_structure_solution 'ShelXT (Sheldrick, 2015)'
_diffrn_ambient_environment N~2~
_diffrn_ambient_temperature 99.99(11)
_diffrn_detector 'CCD plate'
_diffrn_detector_area_resol_mean 16.1539
_diffrn_detector_type EosS2
_diffrn_measured_fraction_theta_full 0.974
_diffrn_measured_fraction_theta_max 0.837
_diffrn_measurement_details
;
List of Runs (angles in degrees, time in seconds):

  # Type    Start    End  Width  t~exp~   \w     \q     \k     \f   Frames
#--------------------------------------------------------------------------
  1  \w     54.00  87.00   0.75   15.59    --   15.24-178.00 -30.00   44
  2  \w     -3.00  83.25   0.75   15.59    --   15.24  38.00  30.00  115
  3  \w    -32.00  80.50   0.75   15.59    --   15.24   0.00 120.00  150
;
_diffrn_measurement_device 'four-circle diffractometer'
_diffrn_measurement_device_type 'SuperNova, Dual, Cu at zero, EosS2'
_diffrn_measurement_method '\w scans'
_diffrn_orient_matrix_type 'CrysAlisPro convention (1999,Acta A55,543-557)'
_diffrn_orient_matrix_UB_11 0.0289326000
_diffrn_orient_matrix_UB_12 -0.0149144000
_diffrn_orient_matrix_UB_13 0.0230299000
_diffrn_orient_matrix_UB_21 -0.0744779000
_diffrn_orient_matrix_UB_22 -0.0111527000
_diffrn_orient_matrix_UB_23 -0.0114573000
_diffrn_orient_matrix_UB_31 0.0233855000
_diffrn_orient_matrix_UB_32 -0.0170892000
_diffrn_orient_matrix_UB_33 -0.0125834000
_diffrn_radiation_monochromator mirror
_diffrn_radiation_probe x-ray
_diffrn_radiation_type MoK\a
_diffrn_radiation_wavelength 0.71073
_diffrn_reflns_av_R_equivalents 0.0336
_diffrn_reflns_av_unetI/netI 0.0487
_diffrn_reflns_Laue_measured_fraction_full 0.974
_diffrn_reflns_Laue_measured_fraction_max 0.837
_diffrn_reflns_limit_h_max 13
_diffrn_reflns_limit_h_min -12
_diffrn_reflns_limit_k_max 38
_diffrn_reflns_limit_k_min -24
_diffrn_reflns_limit_l_max 25
_diffrn_reflns_limit_l_min -38
_diffrn_reflns_number 35608
_diffrn_reflns_point_group_measured_fraction_full 0.974
_diffrn_reflns_point_group_measured_fraction_max 0.837
_diffrn_reflns_theta_full 25.242
_diffrn_reflns_theta_max 29.184
_diffrn_reflns_theta_min 2.546
_diffrn_source 'micro-focus sealed X-ray tube'
_diffrn_source_type 'SuperNova (Mo) X-ray Source'
_exptl_absorpt_coefficient_mu 4.892
_exptl_absorpt_correction_T_max 1.00000
_exptl_absorpt_correction_T_min 0.34340
_exptl_absorpt_correction_type multi-scan
_exptl_absorpt_process_details
;
CrysAlisPro 1.171.38.46 (Rigaku Oxford Diffraction, 2015)
Empirical absorption correction using spherical harmonics,
 implemented in SCALE3 ABSPACK scaling algorithm.
;
_exptl_crystal_colour 'clear colourless'
_exptl_crystal_colour_lustre clear
_exptl_crystal_colour_primary colourless
_exptl_crystal_density_diffrn 1.725
_exptl_crystal_description prism
_exptl_crystal_F_000 3504
_exptl_crystal_recrystallization_method 'Re-crystallisation from solvent: Toluene'
_exptl_crystal_size_max 0.24
_exptl_crystal_size_mid 0.14
_exptl_crystal_size_min 0.12
_refine_diff_density_max 1.660
_refine_diff_density_min -1.363
_refine_diff_density_rms 0.141
_refine_ls_extinction_method none
_refine_ls_goodness_of_fit_ref 1.057
_refine_ls_hydrogen_treatment constr
_refine_ls_matrix_type full
_refine_ls_number_parameters 799
_refine_ls_number_reflns 15653
_refine_ls_number_restraints 0
_refine_ls_restrained_S_all 1.057
_refine_ls_R_factor_all 0.0415
_refine_ls_R_factor_gt 0.0333
_refine_ls_shift/su_max 0.005
_refine_ls_shift/su_mean 0.000
_refine_ls_structure_factor_coef Fsqd
_refine_ls_weighting_details 'w=1/[\s^2^(Fo^2^)+(0.0370P)^2^+0.4190P] where P=(Fo^2^+2Fc^2^)/3'
_refine_ls_weighting_scheme calc
_refine_ls_wR_factor_gt 0.0768
_refine_ls_wR_factor_ref 0.0807
_reflns_Friedel_coverage 0.000
_reflns_number_gt 13708
_reflns_number_total 15653
_reflns_threshold_expression 'I > 2\s(I)'
_cod_data_source_file c9dt03317c2.cif
_cod_data_source_block 5
_cod_depositor_comments 'Adding full bibliography for 7701201--7701206.cif.'
_cod_database_code 7701202
_shelx_shelxl_version_number 2014/7
_chemical_oxdiff_formula 'C H P Sn Pt'
_shelx_space_group_comment
;
The symmetry employed for this shelxl refinement is uniquely defined
by the following loop, which should always be used as a source of
symmetry information in preference to the above space-group names.
They are only intended as comments.
;
_reflns_odcompleteness_completeness 97.01
_reflns_odcompleteness_iscentric 1
_reflns_odcompleteness_theta 26.32
_olex2_refinement_description
;
1. Fixed Uiso
 At 1.2 times of:
  All C(H) groups, All C(H,H) groups
 At 1.5 times of:
  All C(H,H,H) groups
2.a Secondary CH2 refined with riding coordinates:
 C7(H7A,H7B), C47(H47A,H47B)
2.b Aromatic/amide H refined with riding coordinates:
 C3(H3), C4(H4), C5(H5), C6(H6), C9(H9), C10(H10), C11(H11), C12(H12),
 C13(H13), C15(H15), C16(H16), C17(H17), C18(H18), C19(H19), C21(H21), C22(H22),
  C23(H23), C24(H24), C25(H25), C27(H27), C28(H28), C29(H29), C30(H30),
 C31(H31), C33(H33), C34(H34), C35(H35), C36(H36), C37(H37), C43(H43), C44(H44),
  C45(H45), C46(H46), C49(H49), C50(H50), C51(H51), C52(H52), C53(H53),
 C55(H55), C56(H56), C57(H57), C58(H58), C59(H59), C61(H61), C62(H62), C63(H63),
  C64(H64), C65(H65), C67(H67), C68(H68), C69(H69), C70(H70), C71(H71),
 C73(H73), C74(H74), C75(H75), C76(H76), C77(H77)
2.c Idealised Me refined as rotating group:
 C38(H38A,H38B,H38C), C39(H39A,H39B,H39C), C40(H40A,H40B,H40C), C78(H78A,H78B,
 H78C), C79(H79A,H79B,H79C), C80(H80A,H80B,H80C)
;
_olex2_submission_special_instructions 'No special instructions were received'
_oxdiff_exptl_absorpt_empirical_details
;
Empirical correction (ABSPACK) includes:
- Absorption correction using spherical harmonics
- Frame scaling
;
_oxdiff_exptl_absorpt_empirical_full_max 1.864
_oxdiff_exptl_absorpt_empirical_full_min 0.613

loop_
_space_group_symop_operation_xyz
'x, y, z'
'-x, y+1/2, -z+1/2'
'-x, -y, -z'
'x, -y-1/2, z-1/2'

loop_
_atom_site_label
_atom_site_type_symbol
_atom_site_fract_x
_atom_site_fract_y
_atom_site_fract_z
_atom_site_U_iso_or_equiv
_atom_site_adp_type
_atom_site_occupancy
_atom_site_site_symmetry_order
_atom_site_calc_flag
_atom_site_refinement_flags_posn
Pt1 Pt 0.18137(2) 0.52791(2) 0.71104(2) 0.01305(5) Uani 1 1 d .
Sn1 Sn 0.13134(4) 0.44987(2) 0.65580(2) 0.01580(7) Uani 1 1 d .
P1 P 0.29652(13) 0.58869(4) 0.77163(4) 0.0150(2) Uani 1 1 d .
P2 P -0.07660(13) 0.53571(3) 0.68468(4) 0.0109(2) Uani 1 1 d .
C1 C 0.4986(5) 0.56810(14) 0.81240(16) 0.0145(8) Uani 1 1 d .
C2 C 0.5349(5) 0.53194(14) 0.78731(17) 0.0145(9) Uani 1 1 d .
C3 C 0.6852(5) 0.51173(14) 0.81636(17) 0.0164(9) Uani 1 1 d .
H3 H 0.7117 0.4872 0.8008 0.020 Uiso 1 1 calc R
C4 C 0.7948(6) 0.52742(14) 0.86768(18) 0.0193(9) Uani 1 1 d .
H4 H 0.8942 0.5137 0.8861 0.023 Uiso 1 1 calc R
C5 C 0.7563(5) 0.56361(14) 0.89160(17) 0.0193(9) Uani 1 1 d .
H5 H 0.8299 0.5744 0.9260 0.023 Uiso 1 1 calc R
C6 C 0.6090(5) 0.58349(14) 0.86431(17) 0.0168(9) Uani 1 1 d .
H6 H 0.5826 0.6074 0.8806 0.020 Uiso 1 1 calc R
C7 C 0.4166(5) 0.51680(16) 0.73125(18) 0.0215(10) Uani 1 1 d .
H7A H 0.4314 0.4832 0.7272 0.026 Uiso 1 1 calc R
H7B H 0.4348 0.5343 0.7060 0.026 Uiso 1 1 calc R
C8 C 0.3069(5) 0.64627(14) 0.74409(17) 0.0180(9) Uani 1 1 d .
C9 C 0.2089(5) 0.65461(15) 0.68843(18) 0.0212(10) Uani 1 1 d .
H9 H 0.1361 0.6316 0.6668 0.025 Uiso 1 1 calc R
C10 C 0.2200(6) 0.69662(16) 0.6656(2) 0.0268(11) Uani 1 1 d .
H10 H 0.1531 0.7020 0.6289 0.032 Uiso 1 1 calc R
C11 C 0.3303(6) 0.73084(16) 0.6972(2) 0.0294(11) Uani 1 1 d .
H11 H 0.3391 0.7588 0.6817 0.035 Uiso 1 1 calc R
C12 C 0.4277(6) 0.72292(15) 0.7524(2) 0.0311(12) Uani 1 1 d .
H12 H 0.5018 0.7457 0.7739 0.037 Uiso 1 1 calc R
C13 C 0.4144(5) 0.68136(15) 0.77516(19) 0.0232(10) Uani 1 1 d .
H13 H 0.4789 0.6767 0.8122 0.028 Uiso 1 1 calc R
C14 C 0.2425(5) 0.60023(15) 0.82218(16) 0.0168(9) Uani 1 1 d .
C15 C 0.2529(5) 0.56184(16) 0.85409(18) 0.0220(10) Uani 1 1 d .
H15 H 0.2878 0.5325 0.8494 0.026 Uiso 1 1 calc R
C16 C 0.2115(6) 0.56687(18) 0.89305(18) 0.0274(11) Uani 1 1 d .
H16 H 0.2169 0.5409 0.9139 0.033 Uiso 1 1 calc R
C17 C 0.1618(6) 0.61099(17) 0.90071(19) 0.0277(11) Uani 1 1 d .
H17 H 0.1374 0.6149 0.9276 0.033 Uiso 1 1 calc R
C18 C 0.1492(6) 0.64838(17) 0.86859(19) 0.0272(11) Uani 1 1 d .
H18 H 0.1118 0.6774 0.8728 0.033 Uiso 1 1 calc R
C19 C 0.1913(5) 0.64400(15) 0.82942(17) 0.0200(9) Uani 1 1 d .
H19 H 0.1850 0.6701 0.8085 0.024 Uiso 1 1 calc R
C20 C -0.1358(5) 0.58501(13) 0.71194(15) 0.0114(8) Uani 1 1 d .
C21 C -0.1326(5) 0.63144(14) 0.69524(16) 0.0152(9) Uani 1 1 d .
H21 H -0.1007 0.6366 0.6705 0.018 Uiso 1 1 calc R
C22 C -0.1758(5) 0.66990(14) 0.71462(17) 0.0188(9) Uani 1 1 d .
H22 H -0.1738 0.7006 0.7028 0.023 Uiso 1 1 calc R
C23 C -0.2225(5) 0.66216(15) 0.75208(16) 0.0182(9) Uani 1 1 d .
H23 H -0.2520 0.6878 0.7654 0.022 Uiso 1 1 calc R
C24 C -0.2250(5) 0.61701(14) 0.76920(17) 0.0189(9) Uani 1 1 d .
H24 H -0.2564 0.6120 0.7941 0.023 Uiso 1 1 calc R
C25 C -0.1813(5) 0.57852(14) 0.74982(16) 0.0180(9) Uani 1 1 d .
H25 H -0.1824 0.5480 0.7622 0.022 Uiso 1 1 calc R
C26 C -0.1532(5) 0.48356(13) 0.70231(16) 0.0127(8) Uani 1 1 d .
C27 C -0.0444(5) 0.45597(14) 0.74556(17) 0.0185(9) Uani 1 1 d .
H27 H 0.0611 0.4644 0.7640 0.022 Uiso 1 1 calc R
C28 C -0.0926(6) 0.41610(15) 0.76127(19) 0.0253(11) Uani 1 1 d .
H28 H -0.0197 0.3980 0.7905 0.030 Uiso 1 1 calc R
C29 C -0.2490(6) 0.40305(14) 0.73361(18) 0.0199(10) Uani 1 1 d .
H29 H -0.2809 0.3759 0.7439 0.024 Uiso 1 1 calc R
C30 C -0.3570(6) 0.43004(15) 0.69110(18) 0.0210(10) Uani 1 1 d .
H30 H -0.4625 0.4215 0.6729 0.025 Uiso 1 1 calc R
C31 C -0.3096(5) 0.46988(14) 0.67527(17) 0.0173(9) Uani 1 1 d .
H31 H -0.3834 0.4878 0.6461 0.021 Uiso 1 1 calc R
C32 C -0.2106(5) 0.54489(13) 0.61227(16) 0.0147(9) Uani 1 1 d .
C33 C -0.3668(5) 0.55785(13) 0.59106(17) 0.0165(9) Uani 1 1 d .
H33 H -0.4041 0.5636 0.6142 0.020 Uiso 1 1 calc R
C34 C -0.4674(6) 0.56221(14) 0.53579(17) 0.0214(10) Uani 1 1 d .
H34 H -0.5721 0.5701 0.5222 0.026 Uiso 1 1 calc R
C35 C -0.4142(6) 0.55494(15) 0.50110(18) 0.0252(11) Uani 1 1 d .
H35 H -0.4826 0.5576 0.4640 0.030 Uiso 1 1 calc R
C36 C -0.2581(6) 0.54364(16) 0.52140(18) 0.0256(11) Uani 1 1 d .
H36 H -0.2213 0.5393 0.4979 0.031 Uiso 1 1 calc R
C37 C -0.1558(6) 0.53866(14) 0.57663(17) 0.0198(9) Uani 1 1 d .
H37 H -0.0509 0.5312 0.5899 0.024 Uiso 1 1 calc R
C38 C 0.2861(6) 0.39185(16) 0.7026(2) 0.0298(11) Uani 1 1 d .
H38A H 0.3927 0.4029 0.7217 0.045 Uiso 1 1 calc GR
H38B H 0.2757 0.3663 0.6789 0.045 Uiso 1 1 calc GR
H38C H 0.2585 0.3806 0.7281 0.045 Uiso 1 1 calc GR
C39 C -0.0952(6) 0.41460(16) 0.6152(2) 0.0297(11) Uani 1 1 d .
H39A H -0.1223 0.4051 0.6413 0.045 Uiso 1 1 calc GR
H39B H -0.0902 0.3870 0.5965 0.045 Uiso 1 1 calc GR
H39C H -0.1734 0.4361 0.5897 0.045 Uiso 1 1 calc GR
C40 C 0.1848(6) 0.45841(16) 0.59214(17) 0.0233(10) Uani 1 1 d .
H40A H 0.1035 0.4768 0.5632 0.035 Uiso 1 1 calc GR
H40B H 0.1910 0.4276 0.5788 0.035 Uiso 1 1 calc GR
H40C H 0.2834 0.4746 0.6062 0.035 Uiso 1 1 calc GR
Pt2 Pt 0.41818(2) 0.80325(2) 0.55943(2) 0.01150(5) Uani 1 1 d .
Sn2 Sn 0.43461(3) 0.88488(2) 0.60479(2) 0.01433(7) Uani 1 1 d .
P3 P 0.31784(13) 0.73621(3) 0.50639(4) 0.0123(2) Uani 1 1 d .
P4 P 0.67702(13) 0.80273(3) 0.58657(4) 0.0104(2) Uani 1 1 d .
C41 C 0.1159(5) 0.75475(14) 0.46027(16) 0.0137(8) Uani 1 1 d .
C42 C 0.0709(5) 0.79348(14) 0.47991(17) 0.0150(9) Uani 1 1 d .
C43 C -0.0729(5) 0.81499(15) 0.44580(18) 0.0207(10) Uani 1 1 d .
H43 H -0.1035 0.8414 0.4576 0.025 Uiso 1 1 calc R
C44 C -0.1715(6) 0.79726(17) 0.39410(18) 0.0269(11) Uani 1 1 d .
H44 H -0.2663 0.8124 0.3712 0.032 Uiso 1 1 calc R
C45 C -0.1292(6) 0.75706(17) 0.37646(17) 0.0246(10) Uani 1 1 d .
H45 H -0.1984 0.7442 0.3427 0.030 Uiso 1 1 calc R
C46 C 0.0145(5) 0.73643(15) 0.40892(16) 0.0171(9) Uani 1 1 d .
H46 H 0.0445 0.7102 0.3967 0.021 Uiso 1 1 calc R
C47 C 0.1779(5) 0.80993(15) 0.53656(17) 0.0179(9) Uani 1 1 d .
H47A H 0.1589 0.7912 0.5609 0.022 Uiso 1 1 calc R
H47B H 0.1553 0.8430 0.5398 0.022 Uiso 1 1 calc R
C48 C 0.3037(5) 0.68195(13) 0.53869(16) 0.0126(8) Uani 1 1 d .
C49 C 0.4122(5) 0.67447(14) 0.59310(17) 0.0168(9) Uani 1 1 d .
H49 H 0.4919 0.6966 0.6120 0.020 Uiso 1 1 calc R
C50 C 0.4030(5) 0.63413(15) 0.61970(18) 0.0200(9) Uani 1 1 d .
H50 H 0.4761 0.6293 0.6561 0.024 Uiso 1 1 calc R
C51 C 0.2843(6) 0.60140(15) 0.59141(18) 0.0215(10) Uani 1 1 d .
H51 H 0.2786 0.5742 0.6087 0.026 Uiso 1 1 calc R
C52 C 0.1742(6) 0.60896(15) 0.53774(18) 0.0218(10) Uani 1 1 d .
H52 H 0.0939 0.5870 0.5190 0.026 Uiso 1 1 calc R
C53 C 0.1832(5) 0.64906(14) 0.51189(17) 0.0186(9) Uani 1 1 d .
H53 H 0.1073 0.6542 0.4759 0.022 Uiso 1 1 calc R
C54 C 0.3801(5) 0.71845(14) 0.45934(15) 0.0134(8) Uani 1 1 d .
C55 C 0.3952(6) 0.67155(15) 0.44751(17) 0.0220(10) Uani 1 1 d .
H55 H 0.3817 0.6469 0.4662 0.026 Uiso 1 1 calc R
C56 C 0.4304(6) 0.66123(17) 0.40780(18) 0.0282(11) Uani 1 1 d .
H56 H 0.4401 0.6297 0.4000 0.034 Uiso 1 1 calc R
C57 C 0.4509(6) 0.69761(17) 0.38011(18) 0.0279(11) Uani 1 1 d .
H57 H 0.4739 0.6907 0.3534 0.034 Uiso 1 1 calc R
C58 C 0.4372(6) 0.74408(18) 0.39183(19) 0.0293(11) Uani 1 1 d .
H58 H 0.4506 0.7686 0.3729 0.035 Uiso 1 1 calc R
C59 C 0.4036(6) 0.75458(15) 0.43168(18) 0.0224(10) Uani 1 1 d .
H59 H 0.3968 0.7862 0.4399 0.027 Uiso 1 1 calc R
C60 C 0.7484(5) 0.75412(14) 0.56228(15) 0.0116(8) Uani 1 1 d .
C61 C 0.7447(5) 0.70805(14) 0.57899(17) 0.0162(9) Uani 1 1 d .
H61 H 0.7140 0.7031 0.6041 0.019 Uiso 1 1 calc R
C62 C 0.7849(6) 0.66971(14) 0.55953(18) 0.0204(10) Uani 1 1 d .
H62 H 0.7827 0.6392 0.5717 0.024 Uiso 1 1 calc R
C63 C 0.8293(5) 0.67628(15) 0.52151(18) 0.0205(10) Uani 1 1 d .
H63 H 0.8553 0.6502 0.5077 0.025 Uiso 1 1 calc R
C64 C 0.8342(6) 0.72183(15) 0.50439(19) 0.0255(11) Uani 1 1 d .
H64 H 0.8651 0.7264 0.4793 0.031 Uiso 1 1 calc R
C65 C 0.7937(6) 0.76072(15) 0.52422(18) 0.0216(10) Uani 1 1 d .
H65 H 0.7967 0.7912 0.5122 0.026 Uiso 1 1 calc R
C66 C 0.7378(5) 0.85640(14) 0.56589(16) 0.0141(8) Uani 1 1 d .
C67 C 0.6215(5) 0.88140(14) 0.52140(16) 0.0180(9) Uani 1 1 d .
H67 H 0.5181 0.8708 0.5039 0.022 Uiso 1 1 calc R
C68 C 0.6607(6) 0.92239(16) 0.50321(18) 0.0255(11) Uani 1 1 d .
H68 H 0.5832 0.9388 0.4734 0.031 Uiso 1 1 calc R
C69 C 0.8144(6) 0.93854(15) 0.52943(18) 0.0235(10) Uani 1 1 d .
H69 H 0.8397 0.9661 0.5177 0.028 Uiso 1 1 calc R
C70 C 0.9293(6) 0.91366(15) 0.57282(18) 0.0225(10) Uani 1 1 d .
H70 H 1.0327 0.9242 0.5902 0.027 Uiso 1 1 calc R
C71 C 0.8914(5) 0.87259(14) 0.59091(17) 0.0175(9) Uani 1 1 d .
H71 H 0.9701 0.8559 0.6201 0.021 Uiso 1 1 calc R
C72 C 0.8134(5) 0.79661(13) 0.66001(15) 0.0122(8) Uani 1 1 d .
C73 C 0.9704(5) 0.78421(13) 0.68162(16) 0.0153(9) Uani 1 1 d .
H73 H 1.0088 0.7790 0.6587 0.018 Uiso 1 1 calc R
C74 C 1.0698(5) 0.77960(15) 0.73672(17) 0.0213(10) Uani 1 1 d .
H74 H 1.1750 0.7722 0.7507 0.026 Uiso 1 1 calc R
C75 C 1.0127(6) 0.78606(15) 0.77102(17) 0.0231(10) Uani 1 1 d .
H75 H 1.0799 0.7835 0.8082 0.028 Uiso 1 1 calc R
C76 C 0.8569(6) 0.79626(15) 0.75019(18) 0.0243(11) Uani 1 1 d .
H76 H 0.8180 0.7994 0.7733 0.029 Uiso 1 1 calc R
C77 C 0.7563(5) 0.80189(13) 0.69473(17) 0.0173(9) Uani 1 1 d .
H77 H 0.6511 0.8092 0.6810 0.021 Uiso 1 1 calc R
C78 C 0.2828(6) 0.93709(16) 0.54595(18) 0.0294(12) Uani 1 1 d .
H78A H 0.3260 0.9465 0.5243 0.044 Uiso 1 1 calc GR
H78B H 0.2744 0.9645 0.5642 0.044 Uiso 1 1 calc GR
H78C H 0.1806 0.9235 0.5232 0.044 Uiso 1 1 calc GR
C79 C 0.3495(6) 0.87452(16) 0.65992(18) 0.0238(10) Uani 1 1 d .
H79A H 0.2521 0.8573 0.6419 0.036 Uiso 1 1 calc GR
H79B H 0.3332 0.9050 0.6715 0.036 Uiso 1 1 calc GR
H79C H 0.4255 0.8567 0.6908 0.036 Uiso 1 1 calc GR
C80 C 0.6491(6) 0.92477(16) 0.65218(19) 0.0270(11) Uani 1 1 d .
H80A H 0.7303 0.9038 0.6773 0.041 Uiso 1 1 calc GR
H80B H 0.6322 0.9495 0.6716 0.041 Uiso 1 1 calc GR
H80C H 0.6800 0.9387 0.6287 0.041 Uiso 1 1 calc GR

loop_
_atom_site_aniso_label
_atom_site_aniso_U_11
_atom_site_aniso_U_22
_atom_site_aniso_U_33
_atom_site_aniso_U_23
_atom_site_aniso_U_13
_atom_site_aniso_U_12
Pt1 0.01444(9) 0.01338(8) 0.01408(8) -0.00466(6) 0.00930(7) -0.00167(6)
Sn1 0.02056(17) 0.01375(14) 0.01643(14) -0.00444(12) 0.01189(13) -0.00087(11)
P1 0.0145(6) 0.0158(5) 0.0168(5) -0.0052(5) 0.0097(5) -0.0014(4)
P2 0.0141(6) 0.0092(5) 0.0114(5) -0.0006(4) 0.0080(4) -0.0004(4)
C1 0.014(2) 0.0129(19) 0.019(2) 0.0004(17) 0.0097(19) 0.0006(16)
C2 0.015(2) 0.0142(19) 0.018(2) -0.0015(17) 0.0114(19) -0.0030(16)
C3 0.023(3) 0.0117(19) 0.022(2) 0.0035(18) 0.017(2) 0.0001(17)
C4 0.021(3) 0.014(2) 0.024(2) 0.0094(18) 0.012(2) 0.0052(17)
C5 0.025(3) 0.016(2) 0.015(2) 0.0011(18) 0.009(2) -0.0020(18)
C6 0.018(2) 0.014(2) 0.020(2) -0.0029(18) 0.011(2) -0.0022(17)
C7 0.017(2) 0.027(2) 0.024(2) -0.011(2) 0.013(2) -0.0019(19)
C8 0.016(2) 0.017(2) 0.024(2) -0.0040(19) 0.012(2) 0.0002(17)
C9 0.021(3) 0.023(2) 0.022(2) -0.003(2) 0.014(2) -0.0021(19)
C10 0.031(3) 0.028(3) 0.029(3) 0.008(2) 0.021(2) 0.009(2)
C11 0.032(3) 0.020(2) 0.048(3) -0.001(2) 0.028(3) 0.003(2)
C12 0.023(3) 0.013(2) 0.057(3) -0.006(2) 0.020(3) -0.0024(19)
C13 0.017(3) 0.020(2) 0.026(2) -0.004(2) 0.007(2) 0.0017(19)
C14 0.014(2) 0.021(2) 0.017(2) -0.0050(18) 0.0088(19) -0.0017(17)
C15 0.022(3) 0.021(2) 0.027(2) -0.002(2) 0.015(2) 0.0012(19)
C16 0.028(3) 0.038(3) 0.021(2) 0.002(2) 0.016(2) 0.003(2)
C17 0.027(3) 0.039(3) 0.025(2) -0.006(2) 0.018(2) 0.002(2)
C18 0.020(3) 0.029(3) 0.034(3) -0.016(2) 0.016(2) 0.000(2)
C19 0.018(2) 0.021(2) 0.018(2) -0.0058(19) 0.0067(19) -0.0011(18)
C20 0.013(2) 0.0096(18) 0.0122(19) -0.0004(16) 0.0074(17) 0.0010(15)
C21 0.022(2) 0.016(2) 0.0125(19) 0.0002(17) 0.0121(19) 0.0007(17)
C22 0.026(3) 0.012(2) 0.020(2) -0.0013(18) 0.013(2) -0.0024(18)
C23 0.022(2) 0.018(2) 0.014(2) -0.0064(18) 0.0091(19) 0.0020(18)
C24 0.027(3) 0.018(2) 0.022(2) -0.0005(19) 0.020(2) -0.0001(18)
C25 0.029(3) 0.013(2) 0.019(2) -0.0002(18) 0.017(2) -0.0017(18)
C26 0.018(2) 0.0105(18) 0.014(2) 0.0009(16) 0.0115(19) 0.0012(16)
C27 0.017(2) 0.017(2) 0.021(2) 0.0043(18) 0.009(2) 0.0026(17)
C28 0.032(3) 0.019(2) 0.029(3) 0.009(2) 0.019(2) 0.007(2)
C29 0.032(3) 0.0092(19) 0.029(2) 0.0019(18) 0.023(2) -0.0022(18)
C30 0.024(3) 0.019(2) 0.025(2) -0.0087(19) 0.016(2) -0.0062(19)
C31 0.020(2) 0.017(2) 0.017(2) 0.0015(18) 0.011(2) 0.0002(18)
C32 0.026(3) 0.0075(18) 0.016(2) -0.0012(16) 0.014(2) -0.0024(17)
C33 0.021(2) 0.0109(19) 0.018(2) -0.0003(17) 0.010(2) -0.0007(17)
C34 0.025(3) 0.0080(19) 0.023(2) 0.0021(18) 0.007(2) 0.0018(17)
C35 0.037(3) 0.016(2) 0.012(2) 0.0004(18) 0.004(2) 0.001(2)
C36 0.044(3) 0.021(2) 0.017(2) -0.0021(19) 0.020(2) 0.002(2)
C37 0.026(3) 0.016(2) 0.022(2) 0.0038(19) 0.016(2) 0.0045(18)
C38 0.038(3) 0.024(2) 0.035(3) 0.006(2) 0.025(3) 0.003(2)
C39 0.031(3) 0.023(2) 0.037(3) -0.017(2) 0.018(3) -0.010(2)
C40 0.033(3) 0.024(2) 0.019(2) 0.0004(19) 0.017(2) 0.003(2)
Pt2 0.01126(9) 0.00974(8) 0.01302(8) -0.00173(6) 0.00591(7) 0.00001(6)
Sn2 0.01697(16) 0.01034(13) 0.01574(14) -0.00199(11) 0.00845(13) 0.00037(11)
P3 0.0130(6) 0.0104(5) 0.0124(5) -0.0008(4) 0.0058(4) 0.0001(4)
P4 0.0113(5) 0.0095(5) 0.0097(5) 0.0003(4) 0.0049(4) 0.0000(4)
C41 0.010(2) 0.016(2) 0.0118(19) 0.0045(17) 0.0039(17) 0.0004(16)
C42 0.016(2) 0.0109(18) 0.020(2) 0.0049(17) 0.0108(19) -0.0007(16)
C43 0.021(3) 0.018(2) 0.025(2) 0.0078(19) 0.013(2) 0.0032(18)
C44 0.016(3) 0.037(3) 0.022(2) 0.013(2) 0.006(2) 0.007(2)
C45 0.020(3) 0.034(3) 0.013(2) 0.005(2) 0.0038(19) 0.001(2)
C46 0.019(2) 0.018(2) 0.0115(19) -0.0014(17) 0.0064(19) -0.0013(18)
C47 0.009(2) 0.020(2) 0.023(2) -0.0048(19) 0.0072(19) -0.0009(17)
C48 0.014(2) 0.0104(18) 0.0130(19) -0.0009(16) 0.0070(18) 0.0027(16)
C49 0.017(2) 0.015(2) 0.019(2) -0.0019(18) 0.0096(19) 0.0003(17)
C50 0.022(3) 0.021(2) 0.019(2) 0.0038(19) 0.012(2) 0.0051(19)
C51 0.032(3) 0.016(2) 0.023(2) 0.0082(19) 0.019(2) 0.0059(19)
C52 0.024(3) 0.015(2) 0.028(2) -0.0053(19) 0.015(2) -0.0068(18)
C53 0.018(2) 0.015(2) 0.019(2) 0.0000(18) 0.007(2) 0.0002(17)
C54 0.012(2) 0.016(2) 0.0103(18) -0.0017(17) 0.0045(17) -0.0015(16)
C55 0.030(3) 0.019(2) 0.019(2) 0.0014(19) 0.014(2) 0.0039(19)
C56 0.044(3) 0.025(2) 0.023(2) -0.005(2) 0.023(3) 0.005(2)
C57 0.031(3) 0.039(3) 0.015(2) -0.004(2) 0.012(2) -0.001(2)
C58 0.036(3) 0.035(3) 0.024(2) 0.008(2) 0.021(2) -0.001(2)
C59 0.029(3) 0.015(2) 0.025(2) 0.0022(19) 0.016(2) -0.0006(19)
C60 0.010(2) 0.0142(19) 0.0093(18) -0.0006(16) 0.0042(17) 0.0019(16)
C61 0.019(2) 0.017(2) 0.018(2) 0.0025(18) 0.014(2) -0.0007(17)
C62 0.027(3) 0.0098(19) 0.027(2) 0.0028(18) 0.016(2) 0.0007(17)
C63 0.023(3) 0.014(2) 0.026(2) -0.0061(19) 0.014(2) 0.0015(18)
C64 0.039(3) 0.021(2) 0.031(3) 0.001(2) 0.029(3) 0.002(2)
C65 0.033(3) 0.012(2) 0.030(2) 0.0020(19) 0.024(2) -0.0023(18)
C66 0.017(2) 0.0137(19) 0.015(2) -0.0017(17) 0.0111(19) -0.0008(17)
C67 0.017(2) 0.017(2) 0.018(2) -0.0002(18) 0.0068(19) -0.0038(17)
C68 0.032(3) 0.024(2) 0.021(2) 0.012(2) 0.014(2) 0.005(2)
C69 0.035(3) 0.016(2) 0.026(2) 0.0043(19) 0.020(2) -0.004(2)
C70 0.024(3) 0.018(2) 0.028(2) 0.000(2) 0.015(2) -0.0034(19)
C71 0.021(2) 0.0137(19) 0.015(2) 0.0035(17) 0.0068(19) 0.0008(17)
C72 0.017(2) 0.0078(17) 0.0106(19) -0.0024(16) 0.0060(18) 0.0001(16)
C73 0.017(2) 0.0122(19) 0.0125(19) 0.0017(17) 0.0043(18) -0.0024(17)
C74 0.015(2) 0.020(2) 0.018(2) 0.0014(19) 0.0007(19) 0.0027(18)
C75 0.034(3) 0.019(2) 0.0080(19) -0.0025(18) 0.005(2) 0.003(2)
C76 0.041(3) 0.021(2) 0.018(2) -0.0010(19) 0.019(2) 0.006(2)
C77 0.021(2) 0.014(2) 0.019(2) 0.0038(18) 0.012(2) 0.0063(17)
C78 0.044(3) 0.021(2) 0.023(2) 0.007(2) 0.018(3) 0.011(2)
C79 0.027(3) 0.023(2) 0.024(2) -0.003(2) 0.015(2) 0.000(2)
C80 0.033(3) 0.021(2) 0.027(2) -0.010(2) 0.015(2) -0.014(2)

loop_
_atom_type_symbol
_atom_type_description
_atom_type_scat_dispersion_real
_atom_type_scat_dispersion_imag
_atom_type_scat_source
C C 0.0033 0.0016 'International Tables Vol C Tables 4.2.6.8 and 6.1.1.4'
H H 0.0000 0.0000 'International Tables Vol C Tables 4.2.6.8 and 6.1.1.4'
P P 0.1023 0.0942 'International Tables Vol C Tables 4.2.6.8 and 6.1.1.4'
Pt Pt -1.7033 8.3905 'International Tables Vol C Tables 4.2.6.8 and 6.1.1.4'
Sn Sn -0.6537 1.4246 'International Tables Vol C Tables 4.2.6.8 and 6.1.1.4'

loop_
_geom_angle_atom_site_label_1
_geom_angle_atom_site_label_2
_geom_angle_atom_site_label_3
_geom_angle
P1 Pt1 Sn1 163.78(3)
P2 Pt1 Sn1 92.78(3)
P2 Pt1 P1 102.62(4)
C7 Pt1 Sn1 83.17(11)
C7 Pt1 P1 81.49(12)
C7 Pt1 P2 175.86(11)
C38 Sn1 Pt1 113.51(14)
C38 Sn1 C40 101.94(17)
C39 Sn1 Pt1 122.24(12)
C39 Sn1 C38 101.6(2)
C39 Sn1 C40 103.27(19)
C40 Sn1 Pt1 111.90(12)
C1 P1 Pt1 102.09(13)
C1 P1 C8 105.79(19)
C1 P1 C14 102.65(19)
C8 P1 Pt1 116.42(14)
C14 P1 Pt1 120.51(14)
C14 P1 C8 107.25(19)
C20 P2 Pt1 118.91(14)
C20 P2 C26 102.27(18)
C26 P2 Pt1 112.68(14)
C32 P2 Pt1 115.32(14)
C32 P2 C20 100.32(18)
C32 P2 C26 105.49(19)
C2 C1 P1 112.8(3)
C6 C1 P1 126.3(3)
C6 C1 C2 120.8(4)
C1 C2 C3 117.6(4)
C1 C2 C7 120.0(4)
C3 C2 C7 122.4(4)
C2 C3 H3 119.3
C4 C3 C2 121.4(4)
C4 C3 H3 119.3
C3 C4 H4 120.0
C3 C4 C5 119.9(4)
C5 C4 H4 120.0
C4 C5 H5 120.1
C6 C5 C4 119.8(4)
C6 C5 H5 120.1
C1 C6 H6 119.8
C5 C6 C1 120.5(4)
C5 C6 H6 119.8
Pt1 C7 H7A 108.9
Pt1 C7 H7B 108.9
C2 C7 Pt1 113.5(3)
C2 C7 H7A 108.9
C2 C7 H7B 108.9
H7A C7 H7B 107.7
C9 C8 P1 119.0(3)
C13 C8 P1 122.8(3)
C13 C8 C9 118.1(4)
C8 C9 H9 119.7
C10 C9 C8 120.6(4)
C10 C9 H9 119.7
C9 C10 H10 119.8
C9 C10 C11 120.4(5)
C11 C10 H10 119.8
C10 C11 H11 120.3
C10 C11 C12 119.4(4)
C12 C11 H11 120.3
C11 C12 H12 120.0
C13 C12 C11 120.0(5)
C13 C12 H12 120.0
C8 C13 H13 119.3
C12 C13 C8 121.5(4)
C12 C13 H13 119.3
C15 C14 P1 116.2(3)
C19 C14 P1 124.0(3)
C19 C14 C15 119.8(4)
C14 C15 H15 119.8
C14 C15 C16 120.5(4)
C16 C15 H15 119.8
C15 C16 H16 120.1
C15 C16 C17 119.7(4)
C17 C16 H16 120.1
C16 C17 H17 120.2
C18 C17 C16 119.5(4)
C18 C17 H17 120.2
C17 C18 H18 119.3
C17 C18 C19 121.4(4)
C19 C18 H18 119.3
C14 C19 C18 119.0(4)
C14 C19 H19 120.5
C18 C19 H19 120.5
C21 C20 P2 119.2(3)
C25 C20 P2 122.9(3)
C25 C20 C21 117.9(3)
C20 C21 H21 119.2
C22 C21 C20 121.5(3)
C22 C21 H21 119.2
C21 C22 H22 120.4
C21 C22 C23 119.2(4)
C23 C22 H22 120.4
C22 C23 H23 120.0
C24 C23 C22 120.0(4)
C24 C23 H23 120.0
C23 C24 H24 119.7
C23 C24 C25 120.7(4)
C25 C24 H24 119.7
C20 C25 H25 119.7
C24 C25 C20 120.7(4)
C24 C25 H25 119.7
C27 C26 P2 116.8(3)
C31 C26 P2 124.6(3)
C31 C26 C27 118.6(4)
C26 C27 H27 119.8
C28 C27 C26 120.3(4)
C28 C27 H27 119.8
C27 C28 H28 120.0
C27 C28 C29 120.1(4)
C29 C28 H28 120.0
C28 C29 H29 120.0
C30 C29 C28 120.1(4)
C30 C29 H29 120.0
C29 C30 H30 120.0
C29 C30 C31 120.1(4)
C31 C30 H30 120.0
C26 C31 H31 119.6
C30 C31 C26 120.8(4)
C30 C31 H31 119.6
C33 C32 P2 122.1(3)
C33 C32 C37 118.4(4)
C37 C32 P2 119.5(3)
C32 C33 H33 119.7
C34 C33 C32 120.7(4)
C34 C33 H33 119.7
C33 C34 H34 119.7
C35 C34 C33 120.6(4)
C35 C34 H34 119.7
C34 C35 H35 120.2
C34 C35 C36 119.7(4)
C36 C35 H35 120.2
C35 C36 H36 119.7
C35 C36 C37 120.6(4)
C37 C36 H36 119.7
C32 C37 H37 120.0
C36 C37 C32 120.0(4)
C36 C37 H37 120.0
Sn1 C38 H38A 109.5
Sn1 C38 H38B 109.5
Sn1 C38 H38C 109.5
H38A C38 H38B 109.5
H38A C38 H38C 109.5
H38B C38 H38C 109.5
Sn1 C39 H39A 109.5
Sn1 C39 H39B 109.5
Sn1 C39 H39C 109.5
H39A C39 H39B 109.5
H39A C39 H39C 109.5
H39B C39 H39C 109.5
Sn1 C40 H40A 109.5
Sn1 C40 H40B 109.5
Sn1 C40 H40C 109.5
H40A C40 H40B 109.5
H40A C40 H40C 109.5
H40B C40 H40C 109.5
P3 Pt2 Sn2 161.31(3)
P4 Pt2 Sn2 93.73(3)
P4 Pt2 P3 104.49(4)
C47 Pt2 Sn2 81.32(11)
C47 Pt2 P3 80.40(11)
C47 Pt2 P4 175.01(11)
C78 Sn2 Pt2 111.31(13)
C78 Sn2 C79 106.84(18)
C78 Sn2 C80 102.0(2)
C79 Sn2 Pt2 107.68(12)
C80 Sn2 Pt2 124.16(13)
C80 Sn2 C79 103.51(18)
C41 P3 Pt2 100.95(13)
C41 P3 C48 105.43(19)
C41 P3 C54 101.57(18)
C48 P3 Pt2 117.48(13)
C54 P3 Pt2 121.38(14)
C54 P3 C48 107.23(17)
C60 P4 Pt2 117.66(14)
C60 P4 C72 99.81(17)
C66 P4 Pt2 112.74(14)
C66 P4 C60 103.29(18)
C66 P4 C72 106.30(18)
C72 P4 Pt2 115.40(14)
C42 C41 P3 112.7(3)
C46 C41 P3 126.4(3)
C46 C41 C42 120.7(4)
C41 C42 C47 119.2(4)
C43 C42 C41 118.4(4)
C43 C42 C47 122.4(4)
C42 C43 H43 119.8
C42 C43 C44 120.4(4)
C44 C43 H43 119.8
C43 C44 H44 119.8
C45 C44 C43 120.4(4)
C45 C44 H44 119.8
C44 C45 H45 120.1
C46 C45 C44 119.8(4)
C46 C45 H45 120.1
C41 C46 H46 120.0
C45 C46 C41 120.1(4)
C45 C46 H46 120.0
Pt2 C47 H47A 109.4
Pt2 C47 H47B 109.4
C42 C47 Pt2 111.4(3)
C42 C47 H47A 109.4
C42 C47 H47B 109.4
H47A C47 H47B 108.0
C49 C48 P3 118.9(3)
C53 C48 P3 122.6(3)
C53 C48 C49 118.3(4)
C48 C49 H49 119.6
C48 C49 C50 120.8(4)
C50 C49 H49 119.6
C49 C50 H50 120.3
C51 C50 C49 119.4(4)
C51 C50 H50 120.3
C50 C51 H51 119.9
C52 C51 C50 120.3(4)
C52 C51 H51 119.9
C51 C52 H52 120.0
C53 C52 C51 120.0(4)
C53 C52 H52 120.0
C48 C53 H53 119.4
C52 C53 C48 121.2(4)
C52 C53 H53 119.4
C55 C54 P3 124.2(3)
C59 C54 P3 116.8(3)
C59 C54 C55 118.8(4)
C54 C55 H55 119.8
C54 C55 C56 120.4(4)
C56 C55 H55 119.8
C55 C56 H56 120.0
C57 C56 C55 120.0(4)
C57 C56 H56 120.0
C56 C57 H57 120.0
C58 C57 C56 120.0(4)
C58 C57 H57 120.0
C57 C58 H58 119.9
C57 C58 C59 120.3(4)
C59 C58 H58 119.9
C54 C59 C58 120.5(4)
C54 C59 H59 119.7
C58 C59 H59 119.7
C61 C60 P4 118.4(3)
C61 C60 C65 118.3(4)
C65 C60 P4 123.1(3)
C60 C61 H61 119.1
C62 C61 C60 121.7(4)
C62 C61 H61 119.1
C61 C62 H62 120.0
C61 C62 C63 120.0(4)
C63 C62 H62 120.0
C62 C63 H63 120.3
C64 C63 C62 119.3(4)
C64 C63 H63 120.3
C63 C64 H64 119.7
C63 C64 C65 120.7(4)
C65 C64 H64 119.7
C60 C65 H65 120.0
C64 C65 C60 120.0(4)
C64 C65 H65 120.0
C67 C66 P4 117.2(3)
C71 C66 P4 123.9(3)
C71 C66 C67 118.9(4)
C66 C67 H67 120.0
C66 C67 C68 120.0(4)
C68 C67 H67 120.0
C67 C68 H68 119.9
C69 C68 C67 120.3(4)
C69 C68 H68 119.9
C68 C69 H69 120.1
C70 C69 C68 119.8(4)
C70 C69 H69 120.1
C69 C70 H70 119.9
C69 C70 C71 120.2(4)
C71 C70 H70 119.9
C66 C71 C70 120.8(4)
C66 C71 H71 119.6
C70 C71 H71 119.6
C73 C72 P4 121.9(3)
C77 C72 P4 119.2(3)
C77 C72 C73 118.8(4)
C72 C73 H73 119.6
C74 C73 C72 120.7(4)
C74 C73 H73 119.6
C73 C74 H74 120.0
C73 C74 C75 120.0(4)
C75 C74 H74 120.0
C74 C75 H75 120.0
C76 C75 C74 119.9(4)
C76 C75 H75 120.0
C75 C76 H76 119.7
C75 C76 C77 120.5(4)
C77 C76 H76 119.7
C72 C77 C76 120.0(4)
C72 C77 H77 120.0
C76 C77 H77 120.0
Sn2 C78 H78A 109.5
Sn2 C78 H78B 109.5
Sn2 C78 H78C 109.5
H78A C78 H78B 109.5
H78A C78 H78C 109.5
H78B C78 H78C 109.5
Sn2 C79 H79A 109.5
Sn2 C79 H79B 109.5
Sn2 C79 H79C 109.5
H79A C79 H79B 109.5
H79A C79 H79C 109.5
H79B C79 H79C 109.5
Sn2 C80 H80A 109.5
Sn2 C80 H80B 109.5
Sn2 C80 H80C 109.5
H80A C80 H80B 109.5
H80A C80 H80C 109.5
H80B C80 H80C 109.5

loop_
_geom_bond_atom_site_label_1
_geom_bond_atom_site_label_2
_geom_bond_distance
Pt1 Sn1 2.6026(3)
Pt1 P1 2.2850(11)
Pt1 P2 2.2775(11)
Pt1 C7 2.120(4)
Sn1 C38 2.169(5)
Sn1 C39 2.169(5)
Sn1 C40 2.173(4)
P1 C1 1.822(4)
P1 C8 1.827(4)
P1 C14 1.825(4)
P2 C20 1.832(4)
P2 C26 1.838(4)
P2 C32 1.830(4)
C1 C2 1.398(5)
C1 C6 1.395(6)
C2 C3 1.402(6)
C2 C7 1.492(6)
C3 H3 0.9300
C3 C4 1.384(6)
C4 H4 0.9300
C4 C5 1.388(6)
C5 H5 0.9300
C5 C6 1.374(6)
C6 H6 0.9300
C7 H7A 0.9700
C7 H7B 0.9700
C8 C9 1.406(6)
C8 C13 1.389(6)
C9 H9 0.9300
C9 C10 1.382(6)
C10 H10 0.9300
C10 C11 1.388(7)
C11 H11 0.9300
C11 C12 1.392(7)
C12 H12 0.9300
C12 C13 1.379(6)
C13 H13 0.9300
C14 C15 1.387(6)
C14 C19 1.386(6)
C15 H15 0.9300
C15 C16 1.389(6)
C16 H16 0.9300
C16 C17 1.392(6)
C17 H17 0.9300
C17 C18 1.363(7)
C18 H18 0.9300
C18 C19 1.398(6)
C19 H19 0.9300
C20 C21 1.395(5)
C20 C25 1.394(5)
C21 H21 0.9300
C21 C22 1.382(5)
C22 H22 0.9300
C22 C23 1.396(6)
C23 H23 0.9300
C23 C24 1.365(6)
C24 H24 0.9300
C24 C25 1.385(5)
C25 H25 0.9300
C26 C27 1.393(6)
C26 C31 1.387(6)
C27 H27 0.9300
C27 C28 1.382(6)
C28 H28 0.9300
C28 C29 1.382(7)
C29 H29 0.9300
C29 C30 1.370(6)
C30 H30 0.9300
C30 C31 1.379(6)
C31 H31 0.9300
C32 C33 1.392(6)
C32 C37 1.401(5)
C33 H33 0.9300
C33 C34 1.386(6)
C34 H34 0.9300
C34 C35 1.367(6)
C35 H35 0.9300
C35 C36 1.383(7)
C36 H36 0.9300
C36 C37 1.389(6)
C37 H37 0.9300
C38 H38A 0.9600
C38 H38B 0.9600
C38 H38C 0.9600
C39 H39A 0.9600
C39 H39B 0.9600
C39 H39C 0.9600
C40 H40A 0.9600
C40 H40B 0.9600
C40 H40C 0.9600
Pt2 Sn2 2.6019(3)
Pt2 P3 2.3044(10)
Pt2 P4 2.2699(11)
Pt2 C47 2.132(4)
Sn2 C78 2.162(4)
Sn2 C79 2.172(4)
Sn2 C80 2.160(5)
P3 C41 1.822(4)
P3 C48 1.828(4)
P3 C54 1.828(4)
P4 C60 1.835(4)
P4 C66 1.833(4)
P4 C72 1.846(4)
C41 C42 1.401(6)
C41 C46 1.394(6)
C42 C43 1.389(6)
C42 C47 1.494(6)
C43 H43 0.9300
C43 C44 1.390(6)
C44 H44 0.9300
C44 C45 1.389(6)
C45 H45 0.9300
C45 C46 1.370(6)
C46 H46 0.9300
C47 H47A 0.9700
C47 H47B 0.9700
C48 C49 1.391(6)
C48 C53 1.389(6)
C49 H49 0.9300
C49 C50 1.397(6)
C50 H50 0.9300
C50 C51 1.383(6)
C51 H51 0.9300
C51 C52 1.378(6)
C52 H52 0.9300
C52 C53 1.379(6)
C53 H53 0.9300
C54 C55 1.387(6)
C54 C59 1.383(6)
C55 H55 0.9300
C55 C56 1.390(6)
C56 H56 0.9300
C56 C57 1.375(6)
C57 H57 0.9300
C57 C58 1.372(6)
C58 H58 0.9300
C58 C59 1.385(6)
C59 H59 0.9300
C60 C61 1.387(5)
C60 C65 1.398(5)
C61 H61 0.9300
C61 C62 1.365(6)
C62 H62 0.9300
C62 C63 1.389(6)
C63 H63 0.9300
C63 C64 1.381(6)
C64 H64 0.9300
C64 C65 1.385(6)
C65 H65 0.9300
C66 C67 1.397(6)
C66 C71 1.386(6)
C67 H67 0.9300
C67 C68 1.400(6)
C68 H68 0.9300
C68 C69 1.386(7)
C69 H69 0.9300
C69 C70 1.375(6)
C70 H70 0.9300
C70 C71 1.395(6)
C71 H71 0.9300
C72 C73 1.394(6)
C72 C77 1.390(5)
C73 H73 0.9300
C73 C74 1.381(6)
C74 H74 0.9300
C74 C75 1.383(6)
C75 H75 0.9300
C75 C76 1.372(7)
C76 H76 0.9300
C76 C77 1.394(6)
C77 H77 0.9300
C78 H78A 0.9600
C78 H78B 0.9600
C78 H78C 0.9600
C79 H79A 0.9600
C79 H79B 0.9600
C79 H79C 0.9600
C80 H80A 0.9600
C80 H80B 0.9600
C80 H80C 0.9600
